data_1501780
loop_
_publ_author_name
'Theaker, Giles W.'
'Morton, Colin'
'Scott, Peter'

_publ_section_title
;
 Zirconium-Catalyzed Polymerization of a Styrene: Catalyst Reactivation
 Mechanisms Using Alkenes and Dihydrogen
;
_journal_issue 6
_journal_name_full Macromolecules
_journal_page_first 1393
_journal_paper_doi 10.1021/ma102835p
_journal_volume 44
_journal_year 2011
_chemical_formula_sum 'C36 H40 Cl2 N2 O4 Zr'
_chemical_formula_weight 726.82
_chemical_name_systematic
; 
 ? 
;
_space_group_IT_number 15
_symmetry_cell_setting monoclinic
_symmetry_space_group_name_Hall '-C 2yc'
_symmetry_space_group_name_H-M 'C 1 2/c 1'
_atom_sites_solution_hydrogens geom
_atom_sites_solution_primary direct
_atom_sites_solution_secondary difmap
_audit_creation_method SHELXL-97
_cell_angle_alpha 90.00
_cell_angle_beta 93.635(3)
_cell_angle_gamma 90.00
_cell_formula_units_Z 4
_cell_length_a 23.2628(8)
_cell_length_b 8.7389(3)
_cell_length_c 16.6065(6)
_cell_measurement_reflns_used 7076
_cell_measurement_temperature 100(2)
_cell_measurement_theta_max 29.16
_cell_measurement_theta_min 2.90
_cell_volume 3369.2(2)
_computing_cell_refinement 'CrysAlis RED, Oxford Diffraction Ltd'
_computing_data_collection 'CrysAlis CCD, Oxford Diffraction Ltd'
_computing_data_reduction 'CrysAlis RED, Oxford Diffraction Ltd'
_computing_molecular_graphics 'SHELXTL (Sheldrick, 1997)'
_computing_publication_material 'SHELXTL (Sheldrick, 1997)'
_computing_structure_refinement 'SHELXL-97 (Sheldrick, 1997)'
_computing_structure_solution 'SHELXS-97 (Sheldrick, 1990)'
_diffrn_ambient_temperature 100(2)
_diffrn_detector_area_resol_mean 10.2833
_diffrn_measured_fraction_theta_full 0.993
_diffrn_measured_fraction_theta_max 0.903
_diffrn_measurement_device_type 'Oxford Diffraction Gemini R'
_diffrn_measurement_method '\f & \w scans'
_diffrn_radiation_monochromator graphite
_diffrn_radiation_source 'Enhance (Mo) X-ray Source'
_diffrn_radiation_type MoK\a
_diffrn_radiation_wavelength 0.71073
_diffrn_reflns_av_R_equivalents 0.0378
_diffrn_reflns_av_sigmaI/netI 0.0470
_diffrn_reflns_limit_h_max 31
_diffrn_reflns_limit_h_min -29
_diffrn_reflns_limit_k_max 11
_diffrn_reflns_limit_k_min -11
_diffrn_reflns_limit_l_max 13
_diffrn_reflns_limit_l_min -21
_diffrn_reflns_number 15077
_diffrn_reflns_theta_full 27.00
_diffrn_reflns_theta_max 29.24
_diffrn_reflns_theta_min 2.80
_diffrn_standards_decay_% nil
_exptl_absorpt_coefficient_mu 0.526
_exptl_absorpt_correction_T_max 1.00
_exptl_absorpt_correction_T_min 0.96
_exptl_absorpt_correction_type multi-scan
_exptl_absorpt_process_details 'ABSPACK(CrysAlis, Oxford Diffraction)'
_exptl_crystal_colour yellow
_exptl_crystal_density_diffrn 1.433
_exptl_crystal_density_method 'not measured'
_exptl_crystal_description block
_exptl_crystal_F_000 1504
_exptl_crystal_size_max 0.15
_exptl_crystal_size_mid 0.08
_exptl_crystal_size_min 0.02
_refine_diff_density_max 0.434
_refine_diff_density_min -0.267
_refine_diff_density_rms 0.067
_refine_ls_extinction_method none
_refine_ls_goodness_of_fit_ref 0.996
_refine_ls_hydrogen_treatment constr
_refine_ls_matrix_type full
_refine_ls_number_parameters 208
_refine_ls_number_reflns 4122
_refine_ls_number_restraints 0
_refine_ls_restrained_S_all 0.996
_refine_ls_R_factor_all 0.0437
_refine_ls_R_factor_gt 0.0301
_refine_ls_shift/su_max 0.001
_refine_ls_shift/su_mean 0.000
_refine_ls_structure_factor_coef Fsqd
_refine_ls_weighting_details 'calc w=1/[\s^2^(Fo^2^)+(0.0340P)^2^+0.0000P] where P=(Fo^2^+2Fc^2^)/3'
_refine_ls_weighting_scheme calc
_refine_ls_wR_factor_gt 0.0644
_refine_ls_wR_factor_ref 0.0670
_reflns_number_gt 3328
_reflns_number_total 4122
_reflns_threshold_expression >2sigma(I)
_cod_data_source_file ma102835p_si_002.cif
_cod_data_source_block gt2
_cod_depositor_comments 'Adding full bibliography for 1501780.cif.'
_cod_original_sg_symbol_H-M C2/c
_cod_database_code 1501780

loop_
_symmetry_equiv_pos_as_xyz
'x, y, z'
'-x, y, -z+1/2'
'x+1/2, y+1/2, z'
'-x+1/2, y+1/2, -z+1/2'
'-x, -y, -z'
'x, -y, z-1/2'
'-x+1/2, -y+1/2, -z'
'x+1/2, -y+1/2, z-1/2'

loop_
_atom_site_label
_atom_site_type_symbol
_atom_site_fract_x
_atom_site_fract_y
_atom_site_fract_z
_atom_site_U_iso_or_equiv
_atom_site_adp_type
_atom_site_occupancy
_atom_site_symmetry_multiplicity
_atom_site_calc_flag
_atom_site_refinement_flags
Zr1 Zr 0.0000 -0.29034(2) 0.2500 0.01272(7) Uani 1 2 d S
O1 O -0.05066(4) -0.31495(12) 0.34131(6) 0.0148(2) Uani 1 1 d .
C1 C -0.06666(7) -0.40546(19) 0.40080(9) 0.0146(3) Uani 1 1 d .
Cl2 Cl 0.066112(17) -0.11319(5) 0.32086(2) 0.01932(10) Uani 1 1 d .
C2 C -0.10966(7) -0.3600(2) 0.45269(9) 0.0160(3) Uani 1 1 d .
C3 C -0.12762(7) -0.4709(2) 0.50554(10) 0.0194(4) Uani 1 1 d .
H3A H -0.1578 -0.4461 0.5392 0.023 Uiso 1 1 calc R
C4 C -0.10347(7) -0.6168(2) 0.51165(10) 0.0202(4) Uani 1 1 d .
H4A H -0.1185 -0.6904 0.5468 0.024 Uiso 1 1 calc R
C5 C -0.05805(7) -0.6535(2) 0.46673(10) 0.0189(4) Uani 1 1 d .
H5A H -0.0397 -0.7502 0.4733 0.023 Uiso 1 1 calc R
C6 C -0.03871(7) -0.54791(19) 0.41114(9) 0.0152(3) Uani 1 1 d .
C7 C 0.01195(7) -0.58735(19) 0.37000(9) 0.0155(3) Uani 1 1 d .
H7A H 0.0284 -0.6844 0.3831 0.019 Uiso 1 1 calc R
N1 N 0.03810(5) -0.50747(15) 0.31740(8) 0.0142(3) Uani 1 1 d .
C8 C 0.08809(7) -0.57647(19) 0.28608(9) 0.0146(3) Uani 1 1 d .
C9 C 0.08864(7) -0.7300(2) 0.26305(10) 0.0169(4) Uani 1 1 d .
H9A H 0.0563 -0.7933 0.2713 0.020 Uiso 1 1 calc R
C10 C 0.13597(7) -0.7897(2) 0.22833(10) 0.0202(4) Uani 1 1 d .
H10A H 0.1363 -0.8944 0.2130 0.024 Uiso 1 1 calc R
C11 C 0.18313(7) -0.6978(2) 0.21569(10) 0.0206(4) Uani 1 1 d .
C12 C 0.18393(7) -0.5465(2) 0.24072(10) 0.0194(4) Uani 1 1 d .
H12A H 0.2168 -0.4845 0.2341 0.023 Uiso 1 1 calc R
C13 C 0.13615(7) -0.4864(2) 0.27563(9) 0.0171(4) Uani 1 1 d .
H13A H 0.1364 -0.3825 0.2925 0.020 Uiso 1 1 calc R
O2 O 0.22704(5) -0.76591(15) 0.17687(8) 0.0294(3) Uani 1 1 d .
C14 C 0.26689(8) -0.6664(2) 0.14218(13) 0.0343(5) Uani 1 1 d .
H14A H 0.2901 -0.7247 0.1056 0.052 Uiso 1 1 calc R
H14B H 0.2922 -0.6206 0.1850 0.052 Uiso 1 1 calc R
H14C H 0.2459 -0.5855 0.1119 0.052 Uiso 1 1 calc R
C15 C -0.13504(7) -0.1976(2) 0.44999(10) 0.0181(4) Uani 1 1 d .
C16 C -0.17159(8) -0.1678(2) 0.52238(11) 0.0268(4) Uani 1 1 d .
H16A H -0.1477 -0.1812 0.5726 0.040 Uiso 1 1 calc R
H16B H -0.2038 -0.2403 0.5211 0.040 Uiso 1 1 calc R
H16C H -0.1866 -0.0631 0.5195 0.040 Uiso 1 1 calc R
C17 C -0.17401(7) -0.1779(2) 0.37207(10) 0.0221(4) Uani 1 1 d .
H17A H -0.1510 -0.1913 0.3251 0.033 Uiso 1 1 calc R
H17B H -0.1910 -0.0752 0.3709 0.033 Uiso 1 1 calc R
H17C H -0.2048 -0.2546 0.3707 0.033 Uiso 1 1 calc R
C18 C -0.08739(7) -0.0760(2) 0.45394(11) 0.0241(4) Uani 1 1 d .
H18A H -0.0632 -0.0886 0.5040 0.036 Uiso 1 1 calc R
H18B H -0.1048 0.0262 0.4528 0.036 Uiso 1 1 calc R
H18C H -0.0637 -0.0878 0.4076 0.036 Uiso 1 1 calc R

loop_
_atom_site_aniso_label
_atom_site_aniso_U_11
_atom_site_aniso_U_22
_atom_site_aniso_U_33
_atom_site_aniso_U_23
_atom_site_aniso_U_13
_atom_site_aniso_U_12
Zr1 0.01595(12) 0.00969(13) 0.01304(12) 0.000 0.00504(8) 0.000
O1 0.0172(6) 0.0136(6) 0.0140(6) 0.0005(5) 0.0046(4) -0.0002(5)
C1 0.0154(8) 0.0161(9) 0.0123(8) -0.0015(7) 0.0008(6) -0.0054(7)
Cl2 0.0235(2) 0.0144(2) 0.0203(2) -0.00172(16) 0.00359(16) -0.00450(17)
C2 0.0155(8) 0.0198(9) 0.0126(8) -0.0026(7) 0.0004(6) -0.0037(7)
C3 0.0157(8) 0.0278(10) 0.0151(8) -0.0023(7) 0.0045(6) -0.0048(7)
C4 0.0228(9) 0.0223(10) 0.0155(9) 0.0040(7) 0.0023(7) -0.0086(7)
C5 0.0233(9) 0.0163(9) 0.0169(9) 0.0004(7) -0.0011(7) -0.0054(7)
C6 0.0170(8) 0.0147(9) 0.0137(8) -0.0019(7) -0.0003(6) -0.0049(7)
C7 0.0195(8) 0.0129(8) 0.0138(8) -0.0003(7) -0.0012(6) -0.0012(7)
N1 0.0170(7) 0.0131(7) 0.0125(7) -0.0021(5) 0.0016(5) -0.0003(6)
C8 0.0169(8) 0.0157(9) 0.0111(8) 0.0022(7) 0.0003(6) 0.0033(7)
C9 0.0185(8) 0.0148(9) 0.0176(8) 0.0029(7) 0.0022(6) -0.0013(7)
C10 0.0269(9) 0.0130(9) 0.0210(9) 0.0002(7) 0.0032(7) 0.0037(8)
C11 0.0188(9) 0.0229(10) 0.0207(9) 0.0054(8) 0.0049(7) 0.0067(8)
C12 0.0159(8) 0.0190(10) 0.0235(9) 0.0059(7) 0.0031(7) -0.0013(7)
C13 0.0211(9) 0.0141(9) 0.0159(8) 0.0019(7) 0.0003(6) 0.0001(7)
O2 0.0252(7) 0.0252(7) 0.0396(8) 0.0035(6) 0.0163(6) 0.0077(6)
C14 0.0258(10) 0.0369(12) 0.0422(12) 0.0086(10) 0.0169(9) 0.0072(9)
C15 0.0178(8) 0.0206(9) 0.0165(8) -0.0035(7) 0.0051(6) 0.0011(7)
C16 0.0261(10) 0.0316(11) 0.0238(10) -0.0039(8) 0.0110(8) 0.0036(8)
C17 0.0245(9) 0.0199(10) 0.0222(9) -0.0012(7) 0.0033(7) 0.0033(7)
C18 0.0250(9) 0.0182(9) 0.0298(10) -0.0090(8) 0.0071(8) -0.0013(8)

loop_
_atom_type_symbol
_atom_type_description
_atom_type_scat_dispersion_real
_atom_type_scat_dispersion_imag
_atom_type_scat_source
C C 0.0033 0.0016 'International Tables Vol C Tables 4.2.6.8 and 6.1.1.4'
H H 0.0000 0.0000 'International Tables Vol C Tables 4.2.6.8 and 6.1.1.4'
N N 0.0061 0.0033 'International Tables Vol C Tables 4.2.6.8 and 6.1.1.4'
O O 0.0106 0.0060 'International Tables Vol C Tables 4.2.6.8 and 6.1.1.4'
Cl Cl 0.1484 0.1585 'International Tables Vol C Tables 4.2.6.8 and 6.1.1.4'
Zr Zr -2.9673 0.5597 'International Tables Vol C Tables 4.2.6.8 and 6.1.1.4'

loop_
_geom_angle_atom_site_label_1
_geom_angle_atom_site_label_2
_geom_angle_atom_site_label_3
_geom_angle
_geom_angle_site_symmetry_1
_geom_angle_site_symmetry_3
O1 Zr1 O1 167.59(6) 2 .
O1 Zr1 N1 76.90(4) 2 2
O1 Zr1 N1 92.98(4) . 2
O1 Zr1 N1 92.98(4) 2 .
O1 Zr1 N1 76.90(4) . .
N1 Zr1 N1 72.17(6) 2 .
O1 Zr1 Cl2 92.90(3) 2 .
O1 Zr1 Cl2 94.99(3) . .
N1 Zr1 Cl2 162.34(3) 2 .
N1 Zr1 Cl2 94.35(3) . .
O1 Zr1 Cl2 94.99(3) 2 2
O1 Zr1 Cl2 92.90(3) . 2
N1 Zr1 Cl2 94.35(3) 2 2
N1 Zr1 Cl2 162.34(3) . 2
Cl2 Zr1 Cl2 100.95(2) . 2
C1 O1 Zr1 146.42(10) . 2
C1 O1 Zr1 146.42(10) . .
O1 C1 C6 117.68(14) . .
O1 C1 C2 121.57(15) . .
C6 C1 C2 120.74(15) . .
C3 C2 C1 116.13(15) . .
C3 C2 C15 122.16(14) . .
C1 C2 C15 121.72(14) . .
C2 C3 C4 123.22(15) . .
C2 C3 H3A 118.4 . .
C4 C3 H3A 118.4 . .
C5 C4 C3 119.70(16) . .
C5 C4 H4A 120.1 . .
C3 C4 H4A 120.1 . .
C4 C5 C6 119.77(16) . .
C4 C5 H5A 120.1 . .
C6 C5 H5A 120.1 . .
C5 C6 C1 119.82(15) . .
C5 C6 C7 117.51(15) . .
C1 C6 C7 122.56(14) . .
N1 C7 C6 128.47(15) . .
N1 C7 H7A 115.8 . .
C6 C7 H7A 115.8 . .
C7 N1 C8 116.25(14) . .
C7 N1 Zr1 125.18(11) . 2
C8 N1 Zr1 117.16(10) . 2
C7 N1 Zr1 125.18(11) . .
C8 N1 Zr1 117.16(10) . .
C13 C8 C9 119.34(15) . .
C13 C8 N1 118.98(15) . .
C9 C8 N1 121.63(15) . .
C10 C9 C8 120.03(16) . .
C10 C9 H9A 120.0 . .
C8 C9 H9A 120.0 . .
C9 C10 C11 120.33(16) . .
C9 C10 H10A 119.8 . .
C11 C10 H10A 119.8 . .
O2 C11 C10 116.00(16) . .
O2 C11 C12 123.79(16) . .
C10 C11 C12 120.21(16) . .
C11 C12 C13 119.34(16) . .
C11 C12 H12A 120.3 . .
C13 C12 H12A 120.3 . .
C8 C13 C12 120.68(16) . .
C8 C13 H13A 119.7 . .
C12 C13 H13A 119.7 . .
C11 O2 C14 116.65(14) . .
O2 C14 H14A 109.5 . .
O2 C14 H14B 109.5 . .
H14A C14 H14B 109.5 . .
O2 C14 H14C 109.5 . .
H14A C14 H14C 109.5 . .
H14B C14 H14C 109.5 . .
C18 C15 C2 111.31(13) . .
C18 C15 C16 106.44(14) . .
C2 C15 C16 111.33(14) . .
C18 C15 C17 110.07(14) . .
C2 C15 C17 109.40(13) . .
C16 C15 C17 108.21(14) . .
C15 C16 H16A 109.5 . .
C15 C16 H16B 109.5 . .
H16A C16 H16B 109.5 . .
C15 C16 H16C 109.5 . .
H16A C16 H16C 109.5 . .
H16B C16 H16C 109.5 . .
C15 C17 H17A 109.5 . .
C15 C17 H17B 109.5 . .
H17A C17 H17B 109.5 . .
C15 C17 H17C 109.5 . .
H17A C17 H17C 109.5 . .
H17B C17 H17C 109.5 . .
C15 C18 H18A 109.5 . .
C15 C18 H18B 109.5 . .
H18A C18 H18B 109.5 . .
C15 C18 H18C 109.5 . .
H18A C18 H18C 109.5 . .
H18B C18 H18C 109.5 . .

loop_
_geom_bond_atom_site_label_1
_geom_bond_atom_site_label_2
_geom_bond_distance
Zr1 O1 1.9902(10)
Zr1 N1 2.3480(13)
Zr1 Cl2 2.4325(4)
O1 C1 1.3368(19)
C1 C6 1.410(2)
C1 C2 1.418(2)
C2 C3 1.390(2)
C2 C15 1.537(2)
C3 C4 1.394(2)
C3 H3A 0.9500
C4 C5 1.370(2)
C4 H4A 0.9500
C5 C6 1.399(2)
C5 H5A 0.9500
C6 C7 1.441(2)
C7 N1 1.299(2)
C7 H7A 0.9500
N1 C8 1.436(2)
C8 C13 1.387(2)
C8 C9 1.395(2)
C9 C10 1.378(2)
C9 H9A 0.9500
C10 C11 1.386(2)
C10 H10A 0.9500
C11 O2 1.377(2)
C11 C12 1.386(3)
C12 C13 1.389(2)
C12 H12A 0.9500
C13 H13A 0.9500
O2 C14 1.419(2)
C14 H14A 0.9800
C14 H14B 0.9800
C14 H14C 0.9800
C15 C18 1.534(2)
C15 C16 1.538(2)
C15 C17 1.542(2)
C16 H16A 0.9800
C16 H16B 0.9800
C16 H16C 0.9800
C17 H17A 0.9800
C17 H17B 0.9800
C17 H17C 0.9800
C18 H18A 0.9800
C18 H18B 0.9800
C18 H18C 0.9800
